data_4064368
loop_
_publ_author_name
'Selby, Jonathan D.'
'Feliz, Marta'
'Schwarz, Andrew D.'
'Clot, Eric'
'Mountford, Philip'

_publ_section_title
;
 New Sandwich and Half-Sandwich Titanium Hydrazido Compounds
;
_journal_issue 8
_journal_name_full Organometallics
_journal_page_first 2295
_journal_paper_doi 10.1021/om200068k
_journal_volume 30
_journal_year 2011
_chemical_compound_source
;
synthesis as described
;
_chemical_formula_moiety ' C39 H41 N5 Ti '
_chemical_formula_sum 'C39 H41 N5 Ti'
_chemical_formula_weight 627.69
_chemical_name_systematic
;
Cp*Ti(NNPh2)(NHNPh2)py
;
_space_group_IT_number 2
_symmetry_cell_setting triclinic
_symmetry_space_group_name_Hall '-P 1'
_symmetry_space_group_name_H-M 'P -1'
_atom_sites_solution_hydrogens geom
_atom_sites_solution_primary direct
_cell_angle_alpha 93.9986(7)
_cell_angle_beta 105.3132(8)
_cell_angle_gamma 104.2624(8)
_cell_formula_units_Z 4
_cell_length_a 13.7241(2)
_cell_length_b 16.1437(3)
_cell_length_c 16.2439(3)
_cell_measurement_reflns_used 46697
_cell_measurement_temperature 150
_cell_measurement_theta_max 28
_cell_measurement_theta_min 5
_cell_volume 3329.03(10)
_computing_cell_refinement
; 
KappaCCD software 'DENZO' (Otwinowski & Minor, 1996) 
;
_computing_data_collection
; 
KappaCCD software 'Collect' (Nonius, 2000) 
;
_computing_data_reduction
; 
KappaCCD software 'DENZO' (Otwinowski & Minor, 1996) 
;
_computing_publication_material
; 
CRYSTALS (Watkin et al, 2001) 
;
_computing_structure_refinement
; 
CRYSTALS (Watkin et al, 2001) 
;
_computing_structure_solution 'SIR92 (Giacovazzo et al, 1992)'
_diffrn_ambient_temperature 150
_diffrn_measured_fraction_theta_full 0.990
_diffrn_measured_fraction_theta_max 0.990
_diffrn_measurement_device_type
; 
Nonius KappaCCD 
;
_diffrn_measurement_method \w
_diffrn_radiation_monochromator graphite
_diffrn_radiation_type 'Mo K\a'
_diffrn_radiation_wavelength 0.71073
_diffrn_reflns_av_R_equivalents 0.054
_diffrn_reflns_limit_h_max 17
_diffrn_reflns_limit_h_min -17
_diffrn_reflns_limit_k_max 20
_diffrn_reflns_limit_k_min -20
_diffrn_reflns_limit_l_max 21
_diffrn_reflns_limit_l_min -17
_diffrn_reflns_number 46697
_diffrn_reflns_theta_full 27.518
_diffrn_reflns_theta_max 27.518
_diffrn_reflns_theta_min 5.110
_diffrn_standards_decay_% 0.00
_diffrn_standards_interval_count 0
_diffrn_standards_interval_time 0
_diffrn_standards_number 0
_exptl_absorpt_coefficient_mu 0.292
_exptl_absorpt_correction_T_max 0.95
_exptl_absorpt_correction_T_min 0.93
_exptl_absorpt_correction_type multi-scan
_exptl_absorpt_process_details
; 
 Denzo/Scalepack (Otwinowski & Minor, 1996) 
;
_exptl_crystal_colour ' dark brown '
_exptl_crystal_density_diffrn 1.252
_exptl_crystal_description ' fragment '
_exptl_crystal_F_000 1328
_exptl_crystal_size_max 0.24
_exptl_crystal_size_mid 0.24
_exptl_crystal_size_min 0.16
_exptl_crystal_thermal_history
; 
The material was crystallised at ambient temperature. A suitable crystal 
was cooled rapidly to 150K for single-crystal X-ray diffraction analysis. 
;
_refine_diff_density_max 0.60
_refine_diff_density_min -0.36
_refine_ls_extinction_method None
_refine_ls_goodness_of_fit_ref 1.0916
_refine_ls_hydrogen_treatment mixed
_refine_ls_matrix_type full
_refine_ls_number_parameters 819
_refine_ls_number_reflns 8012
_refine_ls_number_restraints 0
_refine_ls_R_factor_all 0.0991
_refine_ls_R_factor_gt 0.0500
_refine_ls_shift/su_max 0.014390
_refine_ls_structure_factor_coef F
_refine_ls_weighting_details
;
 Method, part 1, Chebychev polynomial, (Watkin, 1994, Prince, 1982) 
 [weight] = 1.0/[A~0~*T~0~(x)+A~1~*T~1~(x) ... +A~n-1~]*T~n-1~(x)] 
 where A~i~ are the Chebychev coefficients listed below and x= Fcalc/Fmax 
 Method = Robust Weighting (Prince, 1982) 
 W = [weight] * [1-(deltaF/6*sigmaF)^2^]^2^ 
 A~i~ are: 
 0.692 0.457 0.352 
;
_refine_ls_weighting_scheme calc
_refine_ls_wR_factor_all 0.1032
_refine_ls_wR_factor_gt 0.0592
_refine_ls_wR_factor_ref 0.0592
_reflns_limit_h_max 16
_reflns_limit_h_min -17
_reflns_limit_k_max 20
_reflns_limit_k_min -20
_reflns_limit_l_max 21
_reflns_limit_l_min 0
_reflns_number_gt 8012
_reflns_number_total 15144
_reflns_threshold_expression I>3.00u(I)
_cod_data_source_file om200068k_si_001.cif
_cod_data_source_block Compound_10
_cod_depositor_comments
;
The following automatic conversions were performed:

'_symmetry_cell_setting' value 'Triclinic' changed to 'triclinic'
according to /home/saulius/struct/CIF-dictionaries/cif_core.dic
dictionary named 'cif_core.dic' version 2.4.1 from 2010-06-29.

Automatic conversion script
Id: cif_fix_values 1715 2011-07-08 13:25:40Z adriana 
;
_cod_original_sg_symbol_H-M 'P -1 '
_cod_original_formula_sum ' C39 H41 N5 Ti '
_cod_database_code 4064368

loop_
_symmetry_equiv_pos_as_xyz
x,y,z
-x,-y,-z

loop_
_atom_site_label
_atom_site_type_symbol
_atom_site_fract_x
_atom_site_fract_y
_atom_site_fract_z
_atom_site_U_iso_or_equiv
_atom_site_occupancy
_atom_site_adp_type
Ti1 Ti 0.27639(4) 0.02732(3) 0.17915(3) 0.0234 1.0000 Uani
N1 N 0.27108(19) -0.02775(16) 0.26705(15) 0.0283 1.0000 Uani
N2 N 0.2936(2) -0.05302(18) 0.34703(16) 0.0370 1.0000 Uani
C1 C 0.3458(3) -0.1202(2) 0.3558(2) 0.0354 1.0000 Uani
C2 C 0.4522(3) -0.0995(3) 0.3994(3) 0.0570 1.0000 Uani
C3 C 0.5058(4) -0.1610(3) 0.4056(3) 0.0701 1.0000 Uani
C4 C 0.4538(4) -0.2437(3) 0.3685(3) 0.0643 1.0000 Uani
C5 C 0.3478(4) -0.2671(3) 0.3269(3) 0.0697 1.0000 Uani
C6 C 0.2917(3) -0.2032(2) 0.3205(3) 0.0554 1.0000 Uani
C7 C 0.2493(2) -0.02886(19) 0.40917(18) 0.0296 1.0000 Uani
C8 C 0.2795(3) -0.0482(2) 0.4937(2) 0.0355 1.0000 Uani
C9 C 0.2370(3) -0.0203(2) 0.5553(2) 0.0412 1.0000 Uani
C10 C 0.1629(3) 0.0253(2) 0.5354(2) 0.0423 1.0000 Uani
C11 C 0.1316(3) 0.0433(2) 0.4518(2) 0.0408 1.0000 Uani
C12 C 0.1745(3) 0.0179(2) 0.38903(19) 0.0329 1.0000 Uani
N3 N 0.13361(19) 0.04033(16) 0.13167(16) 0.0270 1.0000 Uani
N4 N 0.03790(19) -0.00970(15) 0.14109(16) 0.0281 1.0000 Uani
C13 C 0.0081(2) -0.09892(18) 0.10817(18) 0.0267 1.0000 Uani
C14 C -0.0245(3) -0.1617(2) 0.1571(2) 0.0370 1.0000 Uani
C15 C -0.0515(3) -0.2485(2) 0.1236(3) 0.0480 1.0000 Uani
C16 C -0.0435(3) -0.2732(2) 0.0427(3) 0.0495 1.0000 Uani
C17 C -0.0105(3) -0.2110(2) -0.0051(2) 0.0407 1.0000 Uani
C18 C 0.0151(2) -0.1237(2) 0.02660(19) 0.0316 1.0000 Uani
C19 C -0.0169(2) 0.02859(17) 0.18570(17) 0.0248 1.0000 Uani
C20 C -0.1201(2) -0.01405(18) 0.18601(19) 0.0291 1.0000 Uani
C21 C -0.1717(3) 0.0257(2) 0.2325(2) 0.0348 1.0000 Uani
C22 C -0.1248(3) 0.1083(2) 0.2795(2) 0.0364 1.0000 Uani
C23 C -0.0252(3) 0.15071(19) 0.27710(19) 0.0337 1.0000 Uani
C24 C 0.0284(2) 0.11234(18) 0.23068(18) 0.0288 1.0000 Uani
N5 N 0.27202(18) -0.08080(16) 0.08665(15) 0.0285 1.0000 Uani
C25 C 0.2438(2) -0.0799(2) 0.0011(2) 0.0323 1.0000 Uani
C26 C 0.2287(3) -0.1510(2) -0.0580(2) 0.0403 1.0000 Uani
C27 C 0.2425(3) -0.2261(2) -0.0287(2) 0.0455 1.0000 Uani
C28 C 0.2714(3) -0.2282(2) 0.0588(2) 0.0451 1.0000 Uani
C29 C 0.2864(3) -0.1547(2) 0.1142(2) 0.0387 1.0000 Uani
C30 C 0.3496(2) 0.15404(19) 0.11769(19) 0.0319 1.0000 Uani
C31 C 0.4213(3) 0.1035(2) 0.1282(2) 0.0404 1.0000 Uani
C32 C 0.4581(2) 0.0993(2) 0.2188(2) 0.0427 1.0000 Uani
C33 C 0.4093(3) 0.1483(2) 0.2611(2) 0.0411 1.0000 Uani
C34 C 0.3443(3) 0.18140(19) 0.2004(2) 0.0370 1.0000 Uani
C35 C 0.2955(3) 0.1785(3) 0.0327(2) 0.0527 1.0000 Uani
C36 C 0.4640(3) 0.0684(3) 0.0617(3) 0.0651 1.0000 Uani
C37 C 0.5398(3) 0.0558(3) 0.2595(3) 0.0671 1.0000 Uani
C38 C 0.4280(3) 0.1667(3) 0.3581(2) 0.0571 1.0000 Uani
C39 C 0.2845(3) 0.2454(2) 0.2159(3) 0.0570 1.0000 Uani
Ti2 Ti 0.28033(4) 0.51828(3) 0.67260(3) 0.0228 1.0000 Uani
N6 N 0.27348(19) 0.45988(16) 0.75841(14) 0.0277 1.0000 Uani
N7 N 0.2972(2) 0.43344(17) 0.83805(15) 0.0316 1.0000 Uani
C40 C 0.3468(3) 0.3651(2) 0.8448(2) 0.0360 1.0000 Uani
C41 C 0.4497(3) 0.3801(3) 0.8976(3) 0.0535 1.0000 Uani
C42 C 0.4975(4) 0.3136(4) 0.9018(3) 0.0790 1.0000 Uani
C43 C 0.4470(5) 0.2349(4) 0.8548(4) 0.0803 1.0000 Uani
C44 C 0.3441(5) 0.2186(3) 0.8022(3) 0.0722 1.0000 Uani
C45 C 0.2931(3) 0.2841(2) 0.7982(3) 0.0480 1.0000 Uani
C46 C 0.2589(2) 0.46193(18) 0.90259(17) 0.0279 1.0000 Uani
C47 C 0.2892(2) 0.4415(2) 0.98688(19) 0.0338 1.0000 Uani
C48 C 0.2513(3) 0.4724(2) 1.04981(19) 0.0403 1.0000 Uani
C49 C 0.1804(3) 0.5215(2) 1.0321(2) 0.0445 1.0000 Uani
C50 C 0.1477(3) 0.5397(2) 0.9487(2) 0.0428 1.0000 Uani
C51 C 0.1880(3) 0.5117(2) 0.88467(19) 0.0346 1.0000 Uani
N8 N 0.13921(19) 0.53546(17) 0.62775(16) 0.0281 1.0000 Uani
N9 N 0.04266(19) 0.48624(15) 0.63759(16) 0.0283 1.0000 Uani
C52 C 0.0144(2) 0.39647(19) 0.60799(19) 0.0282 1.0000 Uani
C53 C -0.0079(3) 0.3351(2) 0.6614(2) 0.0385 1.0000 Uani
C54 C -0.0337(3) 0.2474(2) 0.6307(3) 0.0509 1.0000 Uani
C55 C -0.0342(3) 0.2207(2) 0.5475(3) 0.0526 1.0000 Uani
C56 C -0.0107(3) 0.2819(3) 0.4952(2) 0.0483 1.0000 Uani
C57 C 0.0132(2) 0.3695(2) 0.52459(18) 0.0320 1.0000 Uani
C58 C -0.0087(2) 0.52360(17) 0.68633(17) 0.0250 1.0000 Uani
C59 C -0.1094(2) 0.48016(19) 0.69033(19) 0.0306 1.0000 Uani
C60 C -0.1576(3) 0.5180(2) 0.7418(2) 0.0367 1.0000 Uani
C61 C -0.1094(3) 0.5996(2) 0.7890(2) 0.0377 1.0000 Uani
C62 C -0.0123(3) 0.64359(19) 0.78247(19) 0.0340 1.0000 Uani
C63 C 0.0378(2) 0.60771(18) 0.73135(19) 0.0291 1.0000 Uani
N10 N 0.27214(18) 0.41387(15) 0.57451(15) 0.0270 1.0000 Uani
C64 C 0.2352(2) 0.4165(2) 0.48968(18) 0.0308 1.0000 Uani
C65 C 0.2170(3) 0.3479(2) 0.4268(2) 0.0386 1.0000 Uani
C66 C 0.2346(3) 0.2714(2) 0.4520(2) 0.0414 1.0000 Uani
C67 C 0.2730(3) 0.2678(2) 0.5379(2) 0.0411 1.0000 Uani
C68 C 0.2918(2) 0.3401(2) 0.5975(2) 0.0343 1.0000 Uani
C69 C 0.3499(2) 0.6580(2) 0.6321(2) 0.0338 1.0000 Uani
C70 C 0.3678(3) 0.66472(19) 0.7235(2) 0.0383 1.0000 Uani
C71 C 0.4383(3) 0.6159(2) 0.75563(19) 0.0385 1.0000 Uani
C72 C 0.4612(2) 0.5777(2) 0.6855(2) 0.0358 1.0000 Uani
C73 C 0.4093(2) 0.60453(19) 0.61110(19) 0.0327 1.0000 Uani
C74 C 0.2859(3) 0.7043(3) 0.5720(3) 0.0624 1.0000 Uani
C75 C 0.3288(3) 0.7190(2) 0.7788(3) 0.0639 1.0000 Uani
C76 C 0.4860(3) 0.6106(3) 0.8497(2) 0.0584 1.0000 Uani
C77 C 0.5344(3) 0.5199(3) 0.6880(3) 0.0558 1.0000 Uani
C78 C 0.4237(3) 0.5884(3) 0.5223(2) 0.0569 1.0000 Uani
H1 H 0.124(3) 0.082(2) 0.096(2) 0.036(9) 1.0000 Uiso
H2 H 0.123(3) 0.571(3) 0.598(2) 0.045(11) 1.0000 Uiso
H21 H 0.4903 -0.0386 0.4268 0.0698 1.0000 Uiso
H31 H 0.5825 -0.1452 0.4371 0.0887 1.0000 Uiso
H41 H 0.4933 -0.2884 0.3715 0.0865 1.0000 Uiso
H51 H 0.3103 -0.3286 0.3012 0.0887 1.0000 Uiso
H61 H 0.2145 -0.2190 0.2909 0.0693 1.0000 Uiso
H81 H 0.3319 -0.0822 0.5094 0.0438 1.0000 Uiso
H91 H 0.2604 -0.0334 0.6154 0.0489 1.0000 Uiso
H101 H 0.1325 0.0448 0.5803 0.0524 1.0000 Uiso
H111 H 0.0771 0.0754 0.4363 0.0518 1.0000 Uiso
H121 H 0.1520 0.0328 0.3295 0.0404 1.0000 Uiso
H141 H -0.0285 -0.1443 0.2162 0.0453 1.0000 Uiso
H151 H -0.0768 -0.2936 0.1582 0.0595 1.0000 Uiso
H161 H -0.0617 -0.3358 0.0193 0.0567 1.0000 Uiso
H171 H -0.0047 -0.2288 -0.0635 0.0458 1.0000 Uiso
H181 H 0.0384 -0.0790 -0.0090 0.0363 1.0000 Uiso
H201 H -0.1559 -0.0731 0.1526 0.0347 1.0000 Uiso
H211 H -0.2444 -0.0056 0.2324 0.0432 1.0000 Uiso
H221 H -0.1621 0.1360 0.3138 0.0468 1.0000 Uiso
H231 H 0.0093 0.2103 0.3094 0.0405 1.0000 Uiso
H241 H 0.1000 0.1451 0.2296 0.0333 1.0000 Uiso
H251 H 0.2332 -0.0254 -0.0208 0.0394 1.0000 Uiso
H261 H 0.2079 -0.1477 -0.1212 0.0475 1.0000 Uiso
H271 H 0.2319 -0.2786 -0.0703 0.0549 1.0000 Uiso
H281 H 0.2812 -0.2823 0.0818 0.0564 1.0000 Uiso
H291 H 0.3091 -0.1563 0.1777 0.0469 1.0000 Uiso
H351 H 0.3413 0.2327 0.0219 0.0580 1.0000 Uiso
H352 H 0.2826 0.1309 -0.0150 0.0580 1.0000 Uiso
H353 H 0.2270 0.1881 0.0350 0.0580 1.0000 Uiso
H361 H 0.5234 0.1144 0.0541 0.0790 1.0000 Uiso
H362 H 0.4899 0.0182 0.0810 0.0790 1.0000 Uiso
H363 H 0.4072 0.0491 0.0056 0.0790 1.0000 Uiso
H371 H 0.6113 0.0968 0.2712 0.0796 1.0000 Uiso
H372 H 0.5290 0.0380 0.3149 0.0796 1.0000 Uiso
H373 H 0.5337 0.0036 0.2194 0.0796 1.0000 Uiso
H381 H 0.4871 0.2203 0.3825 0.0611 1.0000 Uiso
H382 H 0.4464 0.1169 0.3857 0.0611 1.0000 Uiso
H383 H 0.3628 0.1750 0.3698 0.0611 1.0000 Uiso
H391 H 0.3306 0.3056 0.2227 0.0690 1.0000 Uiso
H392 H 0.2630 0.2364 0.2696 0.0690 1.0000 Uiso
H393 H 0.2205 0.2366 0.1658 0.0690 1.0000 Uiso
H411 H 0.4885 0.4383 0.9320 0.0669 1.0000 Uiso
H421 H 0.5707 0.3240 0.9403 0.1084 1.0000 Uiso
H431 H 0.4836 0.1883 0.8578 0.1145 1.0000 Uiso
H441 H 0.3068 0.1604 0.7675 0.0971 1.0000 Uiso
H451 H 0.2186 0.2725 0.7619 0.0603 1.0000 Uiso
H471 H 0.3383 0.4044 1.0011 0.0395 1.0000 Uiso
H481 H 0.2756 0.4591 1.1098 0.0472 1.0000 Uiso
H491 H 0.1535 0.5433 1.0783 0.0553 1.0000 Uiso
H501 H 0.0947 0.5733 0.9342 0.0542 1.0000 Uiso
H511 H 0.1657 0.5274 0.8255 0.0417 1.0000 Uiso
H531 H -0.0055 0.3541 0.7220 0.0482 1.0000 Uiso
H541 H -0.0519 0.2036 0.6687 0.0646 1.0000 Uiso
H551 H -0.0514 0.1578 0.5256 0.0620 1.0000 Uiso
H561 H -0.0110 0.2628 0.4352 0.0540 1.0000 Uiso
H571 H 0.0295 0.4130 0.4858 0.0369 1.0000 Uiso
H591 H -0.1465 0.4218 0.6559 0.0377 1.0000 Uiso
H601 H -0.2286 0.4857 0.7448 0.0470 1.0000 Uiso
H611 H -0.1439 0.6259 0.8269 0.0498 1.0000 Uiso
H621 H 0.0228 0.7029 0.8154 0.0411 1.0000 Uiso
H631 H 0.1071 0.6418 0.7266 0.0347 1.0000 Uiso
H641 H 0.2201 0.4709 0.4712 0.0373 1.0000 Uiso
H651 H 0.1917 0.3533 0.3643 0.0456 1.0000 Uiso
H661 H 0.2194 0.2198 0.4082 0.0497 1.0000 Uiso
H671 H 0.2874 0.2135 0.5577 0.0504 1.0000 Uiso
H681 H 0.3212 0.3371 0.6601 0.0415 1.0000 Uiso
H741 H 0.3324 0.7604 0.5658 0.0712 1.0000 Uiso
H742 H 0.2297 0.7157 0.5961 0.0712 1.0000 Uiso
H743 H 0.2529 0.6677 0.5143 0.0712 1.0000 Uiso
H751 H 0.3768 0.7790 0.7935 0.0758 1.0000 Uiso
H752 H 0.3272 0.6937 0.8331 0.0758 1.0000 Uiso
H753 H 0.2564 0.7206 0.7469 0.0758 1.0000 Uiso
H761 H 0.5530 0.6578 0.8733 0.0593 1.0000 Uiso
H762 H 0.4357 0.6171 0.8827 0.0593 1.0000 Uiso
H763 H 0.5010 0.5533 0.8552 0.0593 1.0000 Uiso
H771 H 0.6069 0.5563 0.6936 0.0659 1.0000 Uiso
H772 H 0.5358 0.4876 0.7385 0.0659 1.0000 Uiso
H773 H 0.5085 0.4779 0.6335 0.0659 1.0000 Uiso
H781 H 0.4833 0.6354 0.5165 0.0654 1.0000 Uiso
H782 H 0.3578 0.5877 0.4771 0.0654 1.0000 Uiso
H783 H 0.4393 0.5315 0.5148 0.0654 1.0000 Uiso

loop_
_atom_site_aniso_label
_atom_site_aniso_U_11
_atom_site_aniso_U_22
_atom_site_aniso_U_33
_atom_site_aniso_U_23
_atom_site_aniso_U_13
_atom_site_aniso_U_12
Ti1 0.0202(3) 0.0260(3) 0.0228(2) 0.0012(2) 0.0058(2) 0.0053(2)
N1 0.0244(12) 0.0340(13) 0.0256(12) 0.0030(10) 0.0067(10) 0.0075(11)
N2 0.0431(16) 0.0473(16) 0.0305(13) 0.0132(12) 0.0145(12) 0.0239(14)
C1 0.0376(18) 0.0411(17) 0.0360(16) 0.0143(13) 0.0175(14) 0.0165(15)
C2 0.047(2) 0.064(3) 0.063(2) 0.004(2) 0.0136(19) 0.026(2)
C3 0.054(3) 0.078(3) 0.090(3) 0.017(3) 0.022(2) 0.036(2)
C4 0.064(3) 0.068(3) 0.085(3) 0.036(2) 0.037(3) 0.037(2)
C5 0.088(4) 0.0350(19) 0.098(4) 0.020(2) 0.049(3) 0.013(2)
C6 0.050(2) 0.042(2) 0.081(3) 0.0145(19) 0.031(2) 0.0107(18)
C7 0.0287(15) 0.0291(15) 0.0286(14) 0.0037(12) 0.0076(12) 0.0046(13)
C8 0.0357(18) 0.0405(17) 0.0333(16) 0.0117(13) 0.0120(14) 0.0117(15)
C9 0.047(2) 0.0456(19) 0.0299(16) 0.0078(14) 0.0163(15) 0.0042(16)
C10 0.050(2) 0.0409(18) 0.0405(18) 0.0057(15) 0.0224(16) 0.0100(16)
C11 0.050(2) 0.0363(17) 0.0428(18) 0.0075(14) 0.0208(16) 0.0163(16)
C12 0.0367(17) 0.0314(15) 0.0328(15) 0.0101(12) 0.0107(13) 0.0115(14)
N3 0.0209(12) 0.0268(12) 0.0316(13) 0.0053(10) 0.0077(10) 0.0032(10)
N4 0.0242(13) 0.0234(12) 0.0352(13) -0.0010(10) 0.0112(10) 0.0025(10)
C13 0.0198(14) 0.0276(14) 0.0306(14) 0.0013(12) 0.0051(11) 0.0058(12)
C14 0.0410(18) 0.0312(16) 0.0412(17) 0.0064(14) 0.0155(15) 0.0101(14)
C15 0.056(2) 0.0265(16) 0.066(2) 0.0079(16) 0.0258(19) 0.0109(16)
C16 0.039(2) 0.0321(17) 0.070(2) -0.0130(17) 0.0142(18) 0.0051(16)
C17 0.0282(17) 0.0421(18) 0.0442(18) -0.0144(15) 0.0067(14) 0.0057(15)
C18 0.0226(15) 0.0370(16) 0.0312(15) -0.0030(13) 0.0043(12) 0.0072(13)
C19 0.0255(15) 0.0249(13) 0.0238(13) 0.0026(11) 0.0070(11) 0.0070(12)
C20 0.0283(15) 0.0265(14) 0.0319(14) 0.0033(11) 0.0096(12) 0.0055(12)
C21 0.0334(17) 0.0379(17) 0.0366(16) 0.0062(13) 0.0173(13) 0.0080(14)
C22 0.0462(19) 0.0339(16) 0.0368(16) 0.0035(13) 0.0239(15) 0.0127(15)
C23 0.0444(18) 0.0264(14) 0.0304(14) 0.0017(12) 0.0115(13) 0.0096(14)
C24 0.0281(15) 0.0266(14) 0.0286(14) 0.0022(11) 0.0051(12) 0.0057(12)
N5 0.0226(12) 0.0323(13) 0.0292(12) 0.0010(10) 0.0071(10) 0.0067(11)
C25 0.0314(16) 0.0333(15) 0.0338(15) 0.0047(12) 0.0138(13) 0.0069(13)
C26 0.0415(19) 0.0453(19) 0.0320(15) -0.0045(14) 0.0167(14) 0.0043(16)
C27 0.043(2) 0.0433(19) 0.051(2) -0.0100(16) 0.0208(16) 0.0104(16)
C28 0.053(2) 0.0348(17) 0.053(2) 0.0025(15) 0.0174(17) 0.0212(17)
C29 0.0438(19) 0.0367(17) 0.0369(16) 0.0051(13) 0.0069(14) 0.0187(15)
C30 0.0252(15) 0.0311(15) 0.0335(15) 0.0048(12) 0.0082(12) -0.0027(13)
C31 0.0367(18) 0.0309(16) 0.056(2) -0.0090(14) 0.0325(16) -0.0032(14)
C32 0.0159(14) 0.0390(17) 0.064(2) 0.0156(16) 0.0008(14) 0.0007(13)
C33 0.0376(18) 0.0397(17) 0.0336(16) -0.0049(14) 0.0106(14) -0.0092(15)
C34 0.0319(16) 0.0280(15) 0.0476(18) -0.0074(13) 0.0195(15) -0.0027(13)
C35 0.048(2) 0.053(2) 0.0439(19) 0.0143(17) 0.0032(17) -0.0009(18)
C36 0.062(3) 0.053(2) 0.083(3) -0.021(2) 0.053(2) -0.006(2)
C37 0.032(2) 0.071(3) 0.096(3) 0.025(3) 0.010(2) 0.0160(19)
C38 0.053(2) 0.064(2) 0.0354(18) -0.0060(17) 0.0114(16) -0.0122(19)
C39 0.047(2) 0.0314(17) 0.094(3) -0.0089(18) 0.035(2) 0.0022(16)
Ti2 0.0212(3) 0.0250(3) 0.0211(2) 0.0014(2) 0.0060(2) 0.0050(2)
N6 0.0263(13) 0.0307(12) 0.0244(12) 0.0041(10) 0.0067(10) 0.0056(10)
N7 0.0354(14) 0.0382(14) 0.0259(12) 0.0119(10) 0.0113(11) 0.0138(12)
C40 0.0382(18) 0.0405(17) 0.0386(16) 0.0178(14) 0.0207(14) 0.0141(15)
C41 0.041(2) 0.074(3) 0.053(2) 0.0140(19) 0.0136(17) 0.027(2)
C42 0.076(3) 0.120(5) 0.075(3) 0.035(3) 0.034(3) 0.070(4)
C43 0.107(5) 0.085(4) 0.094(4) 0.046(3) 0.058(4) 0.068(4)
C44 0.111(4) 0.040(2) 0.091(3) 0.026(2) 0.063(3) 0.028(3)
C45 0.054(2) 0.0338(17) 0.063(2) 0.0156(16) 0.0292(19) 0.0084(17)
C46 0.0267(15) 0.0260(14) 0.0255(14) 0.0018(11) 0.0057(12) 0.0003(12)
C47 0.0302(16) 0.0407(17) 0.0279(15) 0.0096(13) 0.0070(13) 0.0056(14)
C48 0.0429(19) 0.0489(19) 0.0261(15) 0.0105(14) 0.0092(14) 0.0069(16)
C49 0.062(2) 0.0405(18) 0.0362(17) 0.0045(14) 0.0220(17) 0.0146(17)
C50 0.057(2) 0.0393(18) 0.0389(17) 0.0088(14) 0.0189(16) 0.0199(17)
C51 0.0409(18) 0.0363(16) 0.0270(14) 0.0075(13) 0.0093(13) 0.0110(15)
N8 0.0240(13) 0.0289(13) 0.0323(13) 0.0058(11) 0.0108(11) 0.0058(11)
N9 0.0230(13) 0.0268(12) 0.0371(13) 0.0012(10) 0.0135(11) 0.0059(11)
C52 0.0225(15) 0.0286(15) 0.0325(15) -0.0015(12) 0.0074(12) 0.0076(13)
C53 0.0464(19) 0.0319(16) 0.0423(17) 0.0067(14) 0.0168(15) 0.0156(15)
C54 0.055(2) 0.0304(17) 0.076(3) 0.0119(17) 0.029(2) 0.0159(17)
C55 0.042(2) 0.0283(17) 0.085(3) -0.0130(18) 0.025(2) 0.0028(16)
C56 0.0298(18) 0.056(2) 0.049(2) -0.0258(18) 0.0079(16) 0.0066(17)
C57 0.0205(15) 0.0435(17) 0.0281(14) -0.0034(13) 0.0047(12) 0.0068(13)
C58 0.0282(15) 0.0252(14) 0.0232(13) 0.0042(11) 0.0070(11) 0.0103(12)
C59 0.0276(15) 0.0310(15) 0.0357(15) 0.0036(12) 0.0131(13) 0.0090(13)
C60 0.0339(17) 0.0375(17) 0.0460(18) 0.0080(14) 0.0214(15) 0.0121(14)
C61 0.051(2) 0.0361(16) 0.0378(16) 0.0064(13) 0.0229(15) 0.0215(16)
C62 0.0404(18) 0.0294(15) 0.0330(15) 0.0019(12) 0.0090(13) 0.0134(14)
C63 0.0285(16) 0.0266(14) 0.0317(15) 0.0030(12) 0.0082(12) 0.0078(13)
N10 0.0230(12) 0.0302(12) 0.0278(12) 0.0023(10) 0.0075(10) 0.0077(10)
C64 0.0312(16) 0.0360(16) 0.0259(14) 0.0031(12) 0.0108(12) 0.0082(13)
C65 0.0396(18) 0.0441(18) 0.0303(15) -0.0026(13) 0.0139(14) 0.0063(15)
C66 0.0433(19) 0.0391(18) 0.0417(18) -0.0093(14) 0.0178(15) 0.0093(15)
C67 0.0414(19) 0.0308(16) 0.054(2) -0.0013(14) 0.0148(16) 0.0156(15)
C68 0.0323(17) 0.0367(16) 0.0347(15) 0.0049(13) 0.0066(13) 0.0141(14)
C69 0.0252(16) 0.0285(15) 0.0444(17) 0.0102(13) 0.0077(13) 0.0031(13)
C70 0.0363(17) 0.0245(14) 0.0509(19) -0.0097(13) 0.0235(16) -0.0048(13)
C71 0.0302(16) 0.0395(17) 0.0297(15) 0.0021(13) 0.0000(13) -0.0093(14)
C72 0.0232(15) 0.0320(15) 0.0485(18) 0.0037(14) 0.0098(13) 0.0019(12)
C73 0.0329(16) 0.0326(15) 0.0316(15) 0.0007(12) 0.0157(13) 0.0014(13)
C74 0.035(2) 0.048(2) 0.095(3) 0.036(2) 0.005(2) 0.0029(17)
C75 0.056(2) 0.0394(19) 0.094(3) -0.025(2) 0.048(2) -0.0098(17)
C76 0.051(2) 0.065(2) 0.0329(17) 0.0054(17) -0.0045(16) -0.0145(19)
C77 0.0311(18) 0.049(2) 0.084(3) 0.003(2) 0.0133(19) 0.0115(16)
C78 0.059(2) 0.059(2) 0.045(2) -0.0081(17) 0.0324(19) -0.0114(19)

loop_
_atom_type_symbol
_atom_type_scat_dispersion_real
_atom_type_scat_dispersion_imag
_atom_type_scat_Cromer_Mann_a1
_atom_type_scat_Cromer_Mann_b1
_atom_type_scat_Cromer_Mann_a2
_atom_type_scat_Cromer_Mann_b2
_atom_type_scat_Cromer_Mann_a3
_atom_type_scat_Cromer_Mann_b3
_atom_type_scat_Cromer_Mann_a4
_atom_type_scat_Cromer_Mann_b4
_atom_type_scat_Cromer_Mann_c
_atom_type_scat_source
'C   ' 0.0033 0.0016 2.3100 20.8439 1.0200 10.2075 1.5886 0.5687 0.8650 51.6512 0.2156 International_Tables_Vol_IV_Table_2.2B
'H   ' 0.0000 0.0000 0.4930 10.5109 0.3229 26.1257 0.1402 3.1424 0.0408 57.7998 0.0030 International_Tables_Vol_IV_Table_2.2B
'N   ' 0.0061 0.0033 12.2126 0.0057 3.1322 9.8933 2.0125 28.9975 1.1663 0.5826 -11.5290 International_Tables_Vol_IV_Table_2.2B
'Ti  ' 0.2776 0.4457 9.7595 7.8508 7.3558 0.5000 1.6991 35.6338 1.9021 116.1050 1.2807 International_Tables_Vol_IV_Table_2.2B

loop_
_geom_angle_atom_site_label_1
_geom_angle_atom_site_label_2
_geom_angle_atom_site_label_3
_geom_angle
_geom_angle_publ_flag
N1 Ti1 N3 105.42(11) yes
N1 Ti1 N5 98.39(10) yes
N3 Ti1 N5 100.49(9) yes
N1 Ti1 C30 150.85(11) yes
N3 Ti1 C30 90.24(11) yes
N5 Ti1 C30 102.80(10) yes
N1 Ti1 C31 133.04(12) yes
N3 Ti1 C31 120.58(12) yes
N5 Ti1 C31 83.02(9) yes
C30 Ti1 C31 33.53(11) yes
N1 Ti1 C32 100.20(12) yes
N3 Ti1 C32 144.62(11) yes
N5 Ti1 C32 99.45(11) yes
C30 Ti1 C32 56.86(11) yes
C31 Ti1 C32 34.73(13) yes
N1 Ti1 C33 94.32(12) yes
N3 Ti1 C33 118.26(12) yes
N5 Ti1 C33 134.06(11) yes
C30 Ti1 C33 56.53(11) yes
C31 Ti1 C33 57.04(11) yes
N1 Ti1 C34 120.34(11) yes
N3 Ti1 C34 89.03(11) yes
N5 Ti1 C34 136.11(10) yes
C30 Ti1 C34 33.83(10) yes
C31 Ti1 C34 56.09(10) yes
C32 Ti1 C33 34.68(12) yes
C32 Ti1 C34 56.71(11) yes
C33 Ti1 C34 33.75(12) yes
Ti1 N1 N2 163.4(2) yes
N1 N2 C1 115.6(2) yes
N1 N2 C7 121.5(2) yes
C1 N2 C7 121.5(2) yes
N2 C1 C2 119.4(3) yes
N2 C1 C6 120.2(3) yes
C2 C1 C6 120.4(3) yes
C1 C2 C3 121.1(4) yes
C1 C2 H21 119.461 no
C3 C2 H21 119.461 no
C2 C3 C4 119.4(4) yes
C2 C3 H31 120.302 no
C4 C3 H31 120.302 no
C3 C4 C5 121.2(4) yes
C3 C4 H41 119.415 no
C5 C4 H41 119.415 no
C4 C5 C6 119.5(4) yes
C4 C5 H51 120.232 no
C6 C5 H51 120.232 no
C1 C6 C5 118.4(4) yes
C1 C6 H61 120.797 no
C5 C6 H61 120.797 no
N2 C7 C8 121.5(3) yes
N2 C7 C12 120.1(3) yes
C8 C7 C12 118.4(3) yes
C7 C8 C9 120.2(3) yes
C7 C8 H81 119.899 no
C9 C8 H81 119.900 no
C8 C9 C10 121.4(3) yes
C8 C9 H91 119.284 no
C10 C9 H91 119.284 no
C9 C10 C11 118.6(3) yes
C9 C10 H101 120.707 no
C11 C10 H101 120.707 no
C10 C11 C12 121.4(3) yes
C10 C11 H111 119.317 no
C12 C11 H111 119.317 no
C7 C12 C11 120.0(3) yes
C7 C12 H121 119.990 no
C11 C12 H121 119.990 no
Ti1 N3 N4 128.23(19) yes
Ti1 N3 H1 120(2) no
N4 N3 H1 112(2) no
N3 N4 C13 116.2(2) yes
N3 N4 C19 119.4(2) yes
C13 N4 C19 124.2(2) yes
N4 C13 C14 121.1(3) yes
N4 C13 C18 119.1(3) yes
C14 C13 C18 119.7(3) yes
C13 C14 C15 119.8(3) yes
C13 C14 H141 120.107 no
C15 C14 H141 120.107 no
C14 C15 C16 120.5(3) yes
C14 C15 H151 119.767 no
C16 C15 H151 119.767 no
C15 C16 C17 119.6(3) yes
C15 C16 H161 120.225 no
C17 C16 H161 120.224 no
C16 C17 C18 120.8(3) yes
C16 C17 H171 119.579 no
C18 C17 H171 119.579 no
C13 C18 C17 119.6(3) yes
C13 C18 H181 120.191 no
C17 C18 H181 120.191 no
N4 C19 C20 121.9(2) yes
N4 C19 C24 120.3(3) yes
C20 C19 C24 117.8(2) yes
C19 C20 C21 120.3(3) yes
C19 C20 H201 119.861 no
C21 C20 H201 119.861 no
C20 C21 C22 121.6(3) yes
C20 C21 H211 119.189 no
C22 C21 H211 119.189 no
C21 C22 C23 117.9(3) yes
C21 C22 H221 121.035 no
C23 C22 H221 121.035 no
C22 C23 C24 121.6(3) yes
C22 C23 H231 119.199 no
C24 C23 H231 119.199 no
C19 C24 C23 120.7(3) yes
C19 C24 H241 119.643 no
C23 C24 H241 119.643 no
Ti1 N5 C25 122.2(2) yes
Ti1 N5 C29 120.1(2) yes
C25 N5 C29 117.3(3) yes
N5 C25 C26 122.8(3) yes
N5 C25 H251 118.620 no
C26 C25 H251 118.620 no
C25 C26 C27 119.1(3) yes
C25 C26 H261 120.434 no
C27 C26 H261 120.434 no
C26 C27 C28 118.8(3) yes
C26 C27 H271 120.592 no
C28 C27 H271 120.591 no
C27 C28 C29 119.1(3) yes
C27 C28 H281 120.452 no
C29 C28 H281 120.452 no
N5 C29 C28 122.9(3) yes
N5 C29 H291 118.564 no
C28 C29 H291 118.564 no
Ti1 C30 C31 72.94(18) yes
Ti1 C30 C34 71.09(18) yes
C31 C30 C34 107.5(3) yes
Ti1 C30 C35 124.8(2) yes
C31 C30 C35 125.0(3) yes
C34 C30 C35 127.4(3) yes
Ti1 C31 C30 73.53(17) yes
Ti1 C31 C32 69.85(18) yes
C30 C31 C32 107.3(3) yes
Ti1 C31 C36 127.3(2) yes
C30 C31 C36 128.3(4) yes
C32 C31 C36 124.0(4) yes
Ti1 C32 C31 75.41(18) yes
Ti1 C32 C33 71.89(18) yes
C31 C32 C33 107.2(3) yes
Ti1 C32 C37 121.8(3) yes
C31 C32 C37 125.3(4) yes
C33 C32 C37 127.3(4) yes
Ti1 C33 C32 73.43(18) yes
Ti1 C33 C34 75.07(18) yes
C32 C33 C34 108.8(3) yes
Ti1 C33 C38 120.2(2) yes
C32 C33 C38 126.6(4) yes
C34 C33 C38 124.6(3) yes
Ti1 C34 C30 75.08(17) yes
Ti1 C34 C33 71.18(18) yes
C30 C34 C33 109.2(3) yes
Ti1 C34 C39 125.4(2) yes
C30 C34 C39 122.7(3) yes
C33 C34 C39 127.8(3) yes
C30 C35 H351 109.467 no
C30 C35 H352 109.467 no
H351 C35 H352 109.476 no
C30 C35 H353 109.467 no
H351 C35 H353 109.476 no
H352 C35 H353 109.476 no
C31 C36 H361 109.467 no
C31 C36 H362 109.469 no
H361 C36 H362 109.478 no
C31 C36 H363 109.465 no
H361 C36 H363 109.472 no
H362 C36 H363 109.476 no
C32 C37 H371 109.467 no
C32 C37 H372 109.468 no
H371 C37 H372 109.478 no
C32 C37 H373 109.465 no
H371 C37 H373 109.473 no
H372 C37 H373 109.476 no
C33 C38 H381 109.466 no
C33 C38 H382 109.467 no
H381 C38 H382 109.476 no
C33 C38 H383 109.466 no
H381 C38 H383 109.476 no
H382 C38 H383 109.476 no
C34 C39 H391 109.467 no
C34 C39 H392 109.467 no
H391 C39 H392 109.476 no
C34 C39 H393 109.467 no
H391 C39 H393 109.476 no
H392 C39 H393 109.476 no
N6 Ti2 N8 105.43(11) yes
N6 Ti2 N10 99.38(10) yes
N8 Ti2 N10 100.30(9) yes
N6 Ti2 C69 145.29(11) yes
N8 Ti2 C69 87.13(11) yes
N10 Ti2 C69 110.21(10) yes
N6 Ti2 C70 110.73(12) yes
N8 Ti2 C70 95.77(11) yes
N10 Ti2 C70 140.52(10) yes
C69 Ti2 C70 34.81(11) yes
N6 Ti2 C71 91.38(11) yes
N8 Ti2 C71 130.09(11) yes
N10 Ti2 C71 123.24(11) yes
C69 Ti2 C71 57.49(11) yes
C70 Ti2 C71 35.07(12) yes
N6 Ti2 C72 107.28(12) yes
N8 Ti2 C72 143.53(11) yes
N10 Ti2 C72 89.90(10) yes
C69 Ti2 C72 56.62(11) yes
C70 Ti2 C72 57.61(11) yes
N6 Ti2 C73 140.70(11) yes
N8 Ti2 C73 112.52(11) yes
N10 Ti2 C73 83.89(9) yes
C69 Ti2 C73 33.52(10) yes
C70 Ti2 C73 56.63(10) yes
C71 Ti2 C72 34.55(11) yes
C71 Ti2 C73 56.34(11) yes
C72 Ti2 C73 33.42(11) yes
Ti2 N6 N7 161.9(2) yes
N6 N7 C40 115.9(2) yes
N6 N7 C46 120.8(2) yes
C40 N7 C46 122.5(2) yes
N7 C40 C41 120.1(3) yes
N7 C40 C45 119.9(3) yes
C41 C40 C45 120.0(3) yes
C40 C41 C42 119.3(4) yes
C40 C41 H411 120.339 no
C42 C41 H411 120.339 no
C41 C42 C43 121.3(5) yes
C41 C42 H421 119.349 no
C43 C42 H421 119.349 no
C42 C43 C44 120.2(4) yes
C42 C43 H431 119.910 no
C44 C43 H431 119.909 no
C43 C44 C45 119.7(4) yes
C43 C44 H441 120.132 no
C45 C44 H441 120.131 no
C40 C45 C44 119.4(4) yes
C40 C45 H451 120.277 no
C44 C45 H451 120.277 no
N7 C46 C47 121.7(3) yes
N7 C46 C51 120.0(3) yes
C47 C46 C51 118.2(3) yes
C46 C47 C48 120.1(3) yes
C46 C47 H471 119.941 no
C48 C47 H471 119.941 no
C47 C48 C49 121.7(3) yes
C47 C48 H481 119.134 no
C49 C48 H481 119.134 no
C48 C49 C50 118.5(3) yes
C48 C49 H491 120.740 no
C50 C49 H491 120.740 no
C49 C50 C51 120.8(3) yes
C49 C50 H501 119.618 no
C51 C50 H501 119.618 no
C46 C51 C50 120.6(3) yes
C46 C51 H511 119.707 no
C50 C51 H511 119.707 no
Ti2 N8 N9 127.8(2) yes
Ti2 N8 H2 128(3) no
N9 N8 H2 105(3) no
N8 N9 C52 115.8(2) yes
N8 N9 C58 119.9(2) yes
C52 N9 C58 123.4(2) yes
N9 C52 C53 121.7(3) yes
N9 C52 C57 118.8(3) yes
C53 C52 C57 119.4(3) yes
C52 C53 C54 120.2(3) yes
C52 C53 H531 119.877 no
C54 C53 H531 119.878 no
C53 C54 C55 120.2(4) yes
C53 C54 H541 119.915 no
C55 C54 H541 119.915 no
C54 C55 C56 119.3(3) yes
C54 C55 H551 120.354 no
C56 C55 H551 120.354 no
C55 C56 C57 121.0(3) yes
C55 C56 H561 119.480 no
C57 C56 H561 119.479 no
C52 C57 C56 119.8(3) yes
C52 C57 H571 120.093 no
C56 C57 H571 120.093 no
N9 C58 C59 121.6(2) yes
N9 C58 C63 120.4(3) yes
C59 C58 C63 118.0(2) yes
C58 C59 C60 120.4(3) yes
C58 C59 H591 119.809 no
C60 C59 H591 119.809 no
C59 C60 C61 121.3(3) yes
C59 C60 H601 119.339 no
C61 C60 H601 119.339 no
C60 C61 C62 118.3(3) yes
C60 C61 H611 120.861 no
C62 C61 H611 120.861 no
C61 C62 C63 121.8(3) yes
C61 C62 H621 119.106 no
C63 C62 H621 119.106 no
C58 C63 C62 120.1(3) yes
C58 C63 H631 119.954 no
C62 C63 H631 119.954 no
Ti2 N10 C64 121.90(19) yes
Ti2 N10 C68 120.54(19) yes
C64 N10 C68 117.1(2) yes
N10 C64 C65 123.4(3) yes
N10 C64 H641 118.306 no
C65 C64 H641 118.305 no
C64 C65 C66 118.6(3) yes
C64 C65 H651 120.693 no
C66 C65 H651 120.693 no
C65 C66 C67 118.8(3) yes
C65 C66 H661 120.593 no
C67 C66 H661 120.593 no
C66 C67 C68 119.4(3) yes
C66 C67 H671 120.324 no
C68 C67 H671 120.324 no
N10 C68 C67 122.7(3) yes
N10 C68 H681 118.642 no
C67 C68 H681 118.642 no
Ti2 C69 C70 69.48(17) yes
Ti2 C69 C73 73.84(17) yes
C70 C69 C73 106.6(3) yes
Ti2 C69 C74 124.8(2) yes
C70 C69 C74 126.1(3) yes
C73 C69 C74 127.2(3) yes
Ti2 C70 C69 75.72(17) yes
Ti2 C70 C71 72.11(17) yes
C69 C70 C71 107.6(3) yes
Ti2 C70 C75 122.0(2) yes
C69 C70 C75 127.9(4) yes
C71 C70 C75 124.3(3) yes
Ti2 C71 C70 72.82(17) yes
Ti2 C71 C72 74.17(17) yes
C70 C71 C72 108.0(3) yes
Ti2 C71 C76 121.9(2) yes
C70 C71 C76 125.9(3) yes
C72 C71 C76 125.9(3) yes
Ti2 C72 C71 71.28(17) yes
Ti2 C72 C73 76.02(18) yes
C71 C72 C73 108.3(3) yes
Ti2 C72 C77 121.0(2) yes
C71 C72 C77 127.4(3) yes
C73 C72 C77 124.2(3) yes
Ti2 C73 C69 72.63(17) yes
Ti2 C73 C72 70.55(17) yes
C69 C73 C72 109.4(3) yes
Ti2 C73 C78 128.6(2) yes
C69 C73 C78 124.3(3) yes
C72 C73 C78 125.9(3) yes
C69 C74 H741 109.467 no
C69 C74 H742 109.467 no
H741 C74 H742 109.476 no
C69 C74 H743 109.466 no
H741 C74 H743 109.475 no
H742 C74 H743 109.476 no
C70 C75 H751 109.467 no
C70 C75 H752 109.468 no
H751 C75 H752 109.477 no
C70 C75 H753 109.466 no
H751 C75 H753 109.474 no
H752 C75 H753 109.476 no
C71 C76 H761 109.467 no
C71 C76 H762 109.466 no
H761 C76 H762 109.475 no
C71 C76 H763 109.467 no
H761 C76 H763 109.476 no
H762 C76 H763 109.476 no
C72 C77 H771 109.467 no
C72 C77 H772 109.466 no
H771 C77 H772 109.476 no
C72 C77 H773 109.467 no
H771 C77 H773 109.476 no
H772 C77 H773 109.476 no
C73 C78 H781 109.467 no
C73 C78 H782 109.466 no
H781 C78 H782 109.475 no
C73 C78 H783 109.467 no
H781 C78 H783 109.476 no
H782 C78 H783 109.476 no

loop_
_geom_bond_atom_site_label_1
_geom_bond_atom_site_label_2
_geom_bond_distance
_geom_bond_publ_flag
Ti1 N1 1.742(2) yes
Ti1 N3 1.976(2) yes
Ti1 N5 2.201(2) yes
Ti1 C30 2.448(3) yes
Ti1 C31 2.440(3) yes
Ti1 C32 2.367(3) yes
Ti1 C33 2.348(3) yes
Ti1 C34 2.397(3) yes
N1 N2 1.369(3) yes
N2 C1 1.435(4) yes
N2 C7 1.388(4) yes
C1 C2 1.387(5) yes
C1 C6 1.362(5) yes
C2 C3 1.368(5) yes
C2 H21 1.000 no
C3 C4 1.359(7) yes
C3 H31 1.000 no
C4 C5 1.374(7) yes
C4 H41 1.000 no
C5 C6 1.426(6) yes
C5 H51 1.000 no
C6 H61 1.000 no
C7 C8 1.406(4) yes
C7 C12 1.403(4) yes
C8 C9 1.386(4) yes
C8 H81 1.000 no
C9 C10 1.380(5) yes
C9 H91 1.000 no
C10 C11 1.387(5) yes
C10 H101 1.000 no
C11 C12 1.389(4) yes
C11 H111 1.000 no
C12 H121 1.000 no
N3 N4 1.415(3) yes
N3 H1 0.94(4) no
N4 C13 1.419(4) yes
N4 C19 1.388(3) yes
C13 C14 1.391(4) yes
C13 C18 1.392(4) yes
C14 C15 1.390(5) yes
C14 H141 1.000 no
C15 C16 1.387(5) yes
C15 H151 1.000 no
C16 C17 1.374(5) yes
C16 H161 1.000 no
C17 C18 1.392(4) yes
C17 H171 1.000 no
C18 H181 1.000 no
C19 C20 1.416(4) yes
C19 C24 1.399(4) yes
C20 C21 1.387(4) yes
C20 H201 1.000 no
C21 C22 1.398(4) yes
C21 H211 1.000 no
C22 C23 1.381(5) yes
C22 H221 1.000 no
C23 C24 1.395(4) yes
C23 H231 1.000 no
C24 H241 1.000 no
N5 C25 1.343(4) yes
N5 C29 1.343(4) yes
C25 C26 1.380(4) yes
C25 H251 1.000 no
C26 C27 1.372(5) yes
C26 H261 1.000 no
C27 C28 1.377(5) yes
C27 H271 1.000 no
C28 C29 1.375(4) yes
C28 H281 1.000 no
C29 H291 1.000 no
C30 C31 1.410(4) yes
C30 C34 1.410(4) yes
C30 C35 1.514(5) yes
C31 C32 1.437(5) yes
C31 C36 1.499(4) yes
C32 C33 1.405(5) yes
C32 C37 1.498(5) yes
C33 C34 1.378(5) yes
C33 C38 1.524(5) yes
C34 C39 1.515(4) yes
C35 H351 1.000 no
C35 H352 1.000 no
C35 H353 1.000 no
C36 H361 1.000 no
C36 H362 1.000 no
C36 H363 1.000 no
C37 H371 1.000 no
C37 H372 1.000 no
C37 H373 1.000 no
C38 H381 1.000 no
C38 H382 1.000 no
C38 H383 1.000 no
C39 H391 1.000 no
C39 H392 1.000 no
C39 H393 1.000 no
Ti2 N6 1.746(2) yes
Ti2 N8 1.976(3) yes
Ti2 N10 2.198(2) yes
Ti2 C69 2.431(3) yes
Ti2 C70 2.349(3) yes
Ti2 C71 2.340(3) yes
Ti2 C72 2.377(3) yes
Ti2 C73 2.446(3) yes
N6 N7 1.373(3) yes
N7 C40 1.427(4) yes
N7 C46 1.389(4) yes
C40 C41 1.397(5) yes
C40 C45 1.385(5) yes
C41 C42 1.386(6) yes
C41 H411 1.000 no
C42 C43 1.353(8) yes
C42 H421 1.000 no
C43 C44 1.393(8) yes
C43 H431 1.000 no
C44 C45 1.401(6) yes
C44 H441 1.000 no
C45 H451 1.000 no
C46 C47 1.409(4) yes
C46 C51 1.395(4) yes
C47 C48 1.380(4) yes
C47 H471 1.000 no
C48 C49 1.385(5) yes
C48 H481 1.000 no
C49 C50 1.386(5) yes
C49 H491 1.000 no
C50 C51 1.397(4) yes
C50 H501 1.000 no
C51 H511 1.000 no
N8 N9 1.423(3) yes
N8 H2 0.80(4) no
N9 C52 1.418(4) yes
N9 C58 1.388(3) yes
C52 C53 1.392(4) yes
C52 C57 1.388(4) yes
C53 C54 1.393(5) yes
C53 H531 1.000 no
C54 C55 1.388(6) yes
C54 H541 1.000 no
C55 C56 1.380(6) yes
C55 H551 1.000 no
C56 C57 1.390(5) yes
C56 H561 1.000 no
C57 H571 1.000 no
C58 C59 1.408(4) yes
C58 C63 1.405(4) yes
C59 C60 1.388(4) yes
C59 H591 1.000 no
C60 C61 1.387(5) yes
C60 H601 1.000 no
C61 C62 1.382(5) yes
C61 H611 1.000 no
C62 C63 1.389(4) yes
C62 H621 1.000 no
C63 H631 1.000 no
N10 C64 1.344(4) yes
N10 C68 1.340(4) yes
C64 C65 1.380(4) yes
C64 H641 1.000 no
C65 C66 1.383(5) yes
C65 H651 1.000 no
C66 C67 1.365(5) yes
C66 H661 1.000 no
C67 C68 1.389(4) yes
C67 H671 1.000 no
C68 H681 1.000 no
C69 C70 1.432(5) yes
C69 C73 1.406(4) yes
C69 C74 1.502(5) yes
C70 C71 1.413(5) yes
C70 C75 1.496(4) yes
C71 C72 1.401(4) yes
C71 C76 1.513(5) yes
C72 C73 1.389(5) yes
C72 C77 1.525(5) yes
C73 C78 1.520(4) yes
C74 H741 1.000 no
C74 H742 1.000 no
C74 H743 1.000 no
C75 H751 1.000 no
C75 H752 1.000 no
C75 H753 1.000 no
C76 H761 1.000 no
C76 H762 1.000 no
C76 H763 1.000 no
C77 H771 1.000 no
C77 H772 1.000 no
C77 H773 1.000 no
C78 H781 1.000 no
C78 H782 1.000 no
C78 H783 1.000 no
